data_4511273
loop_
_publ_author_name
'Dur\'a, Gema'
'Carri\'on, M. Carmen'
'Jal\'on, F\'elix A.'
'Rodr\'iguez, Ana M.'
'Manzano, Blanca R.'

_publ_section_title
;
 Metal Supramolecular Frameworks with Silver and Ditopic
 Bis(pyrazolyl)methane Ligands: Effect of the Anions and Ligand
 Substitution
;
_journal_issue 7
_journal_name_full 'Crystal Growth &amp; Design'
_journal_page_first 3510
_journal_paper_doi 10.1021/cg5004484
_journal_volume 14
_journal_year 2014
_chemical_formula_moiety 'C40 H58 Ag2 N10 O2, 2(F6P)'
_chemical_formula_sum 'C40 H58 Ag2 F12 N10 O2 P2'
_chemical_formula_weight 1216.64
_chemical_name_systematic
;
 ?
;
_space_group_IT_number 14
_symmetry_cell_setting monoclinic
_symmetry_space_group_name_Hall '-P 2yn'
_symmetry_space_group_name_H-M 'P 1 21/n 1'
_atom_sites_solution_hydrogens geom
_atom_sites_solution_primary direct
_atom_sites_solution_secondary difmap
_audit_creation_method SHELXL-97
_cell_angle_alpha 90.00
_cell_angle_beta 118.414(4)
_cell_angle_gamma 90.00
_cell_formula_units_Z 2
_cell_length_a 13.631(5)
_cell_length_b 14.877(5)
_cell_length_c 14.093(5)
_cell_measurement_reflns_used 518
_cell_measurement_temperature 230(2)
_cell_measurement_theta_max 20.800
_cell_measurement_theta_min 2.182
_cell_volume 2513.6(15)
_computing_cell_refinement 'Bruker SAINT'
_computing_data_collection 'Bruker APEX'
_computing_data_reduction 'Bruker SAINT, SADABS, XPREP'
_computing_molecular_graphics 'WINGX v2013.3 (Farrugia, 2013)'
_computing_publication_material 'WINGX v2013.3 (Farrugia, 2013)'
_computing_structure_refinement 'SHELXL-97 (Sheldrick, 1997)'
_computing_structure_solution 'SHELXS-97 (Sheldrick, 1990)'
_diffrn_ambient_temperature 230(2)
_diffrn_measured_fraction_theta_full 1.000
_diffrn_measured_fraction_theta_max 1.000
_diffrn_measurement_device_type 'CCD area detector'
_diffrn_measurement_method 'omega and phi scans'
_diffrn_radiation_monochromator graphite
_diffrn_radiation_source 'fine-focus sealed tube'
_diffrn_radiation_type MoK\a
_diffrn_radiation_wavelength 0.71073
_diffrn_reflns_av_R_equivalents 0.1312
_diffrn_reflns_av_sigmaI/netI 0.1380
_diffrn_reflns_limit_h_max 16
_diffrn_reflns_limit_h_min -16
_diffrn_reflns_limit_k_max 17
_diffrn_reflns_limit_k_min -17
_diffrn_reflns_limit_l_max 16
_diffrn_reflns_limit_l_min -16
_diffrn_reflns_number 16289
_diffrn_reflns_theta_full 25.00
_diffrn_reflns_theta_max 25.00
_diffrn_reflns_theta_min 1.71
_exptl_absorpt_coefficient_mu 0.932
_exptl_absorpt_correction_T_max 0.9044
_exptl_absorpt_correction_T_min 0.8142
_exptl_absorpt_correction_type multi-scan
_exptl_absorpt_process_details SADABS
_exptl_crystal_density_diffrn 1.607
_exptl_crystal_density_method 'not measured'
_exptl_crystal_F_000 1232
_exptl_crystal_size_max 0.23
_exptl_crystal_size_mid 0.17
_exptl_crystal_size_min 0.11
_refine_diff_density_max 0.763
_refine_diff_density_min -0.665
_refine_diff_density_rms 0.118
_refine_ls_extinction_method none
_refine_ls_goodness_of_fit_ref 0.902
_refine_ls_hydrogen_treatment constr
_refine_ls_matrix_type full
_refine_ls_number_parameters 320
_refine_ls_number_reflns 4432
_refine_ls_number_restraints 116
_refine_ls_restrained_S_all 0.912
_refine_ls_R_factor_all 0.1897
_refine_ls_R_factor_gt 0.0761
_refine_ls_shift/su_max 0.010
_refine_ls_shift/su_mean 0.001
_refine_ls_structure_factor_coef Fsqd
_refine_ls_weighting_details 'calc w=1/[\s^2^(Fo^2^)+(0.1522P)^2^+0.0000P] where P=(Fo^2^+2Fc^2^)/3'
_refine_ls_weighting_scheme calc
_refine_ls_wR_factor_gt 0.1968
_refine_ls_wR_factor_ref 0.2794
_reflns_number_gt 1833
_reflns_number_total 4432
_reflns_threshold_expression >2sigma(I)
_cod_data_source_file cg5004484_si_002.cif
_cod_data_source_block 10
_cod_depositor_comments 'Adding full bibliography for 4511266--4511274.cif.'
_cod_original_cell_volume 2513.7(14)
_cod_original_sg_symbol_H-M P21/n
_cod_database_code 4511273

loop_
_symmetry_equiv_pos_as_xyz
'x, y, z'
'-x+1/2, y+1/2, -z+1/2'
'-x, -y, -z'
'x-1/2, -y-1/2, z-1/2'

loop_
_atom_site_label
_atom_site_type_symbol
_atom_site_fract_x
_atom_site_fract_y
_atom_site_fract_z
_atom_site_U_iso_or_equiv
_atom_site_adp_type
_atom_site_occupancy
_atom_site_symmetry_multiplicity
_atom_site_calc_flag
_atom_site_refinement_flags
_atom_site_disorder_assembly
_atom_site_disorder_group
Ag1 Ag 0.01334(8) 0.87182(6) 0.18323(8) 0.0754(5) Uani 1 1 d . . .
N1 N -0.1101(9) 0.9670(7) 0.2113(9) 0.079(3) Uani 1 1 d . A .
N2 N -0.0622(8) 1.0325(6) 0.2855(8) 0.068(3) Uani 1 1 d . . .
N3 N 0.1453(8) 0.9323(6) 0.3436(7) 0.059(2) Uani 1 1 d . A .
N4 N 0.1377(7) 1.0194(6) 0.3685(7) 0.056(2) Uani 1 1 d . . .
N5 N -0.0149(8) 0.8739(5) 0.0142(7) 0.057(2) Uani 1 1 d . A .
C1 C -0.1227(12) 1.0541(9) 0.3359(11) 0.078(4) Uani 1 1 d . A .
C2 C -0.2132(12) 0.9986(10) 0.2916(13) 0.096(4) Uani 1 1 d . . .
H2 H -0.2711 0.9968 0.3088 0.115 Uiso 1 1 calc R A .
C3 C -0.2027(12) 0.9460(9) 0.2169(12) 0.086(4) Uani 1 1 d . A .
C4 C -0.0854(15) 1.1247(10) 0.4196(14) 0.115(6) Uani 1 1 d . . .
H4A H -0.0157 1.1491 0.4302 0.172 Uiso 1 1 calc R A .
H4B H -0.0760 1.0993 0.4860 0.172 Uiso 1 1 calc R . .
H4C H -0.1402 1.1717 0.3969 0.172 Uiso 1 1 calc R . .
C5 C -0.2807(14) 0.8768(12) 0.1410(17) 0.154(9) Uani 1 1 d . . .
H5A H -0.2494 0.8521 0.0984 0.231 Uiso 1 1 calc R A .
H5B H -0.3512 0.9044 0.0945 0.231 Uiso 1 1 calc R . .
H5C H -0.2914 0.8296 0.1817 0.231 Uiso 1 1 calc R . .
C6 C 0.2302(10) 1.0487(8) 0.4566(10) 0.070(3) Uani 1 1 d . A .
C7 C 0.2979(11) 0.9747(9) 0.4897(10) 0.079(4) Uani 1 1 d . . .
H7 H 0.3676 0.9716 0.5506 0.095 Uiso 1 1 calc R A .
C8 C 0.2461(10) 0.9048(8) 0.4177(10) 0.066(3) Uani 1 1 d . A .
C9 C 0.2446(13) 1.1394(8) 0.5032(12) 0.104(5) Uani 1 1 d . . .
H9A H 0.1794 1.1748 0.4601 0.156 Uiso 1 1 calc R A .
H9B H 0.3087 1.1675 0.5046 0.156 Uiso 1 1 calc R . .
H9C H 0.2550 1.1351 0.5754 0.156 Uiso 1 1 calc R . .
C10 C 0.2841(11) 0.8097(8) 0.4191(11) 0.090(4) Uani 1 1 d . . .
H10A H 0.2292 0.7782 0.3571 0.135 Uiso 1 1 calc R A .
H10B H 0.2935 0.7802 0.4835 0.135 Uiso 1 1 calc R . .
H10C H 0.3538 0.8100 0.4177 0.135 Uiso 1 1 calc R . .
C11 C 0.0413(9) 1.0738(7) 0.2978(9) 0.058(3) Uani 1 1 d . . .
H11 H 0.0493 1.1325 0.3324 0.070 Uiso 1 1 calc R . .
C12 C -0.1084(10) 0.9122(7) -0.0652(10) 0.059(3) Uani 1 1 d . . .
H12 H -0.1668 0.9275 -0.0516 0.071 Uiso 1 1 calc R A .
C13 C -0.1181(9) 0.9290(7) -0.1657(8) 0.058(3) Uani 1 1 d . A .
H13 H -0.1839 0.9535 -0.2196 0.070 Uiso 1 1 calc R . .
C14 C -0.0322(9) 0.9101(7) -0.1872(9) 0.053(3) Uani 1 1 d . . .
C15 C 0.0636(10) 0.8714(7) -0.1059(9) 0.066(3) Uani 1 1 d . A .
H15 H 0.1228 0.8562 -0.1182 0.079 Uiso 1 1 calc R . .
C16 C 0.0700(10) 0.8559(7) -0.0073(11) 0.068(3) Uani 1 1 d . . .
H16 H 0.1356 0.8320 0.0474 0.082 Uiso 1 1 calc R A .
O1 O 0.0132(17) 0.7242(13) 0.2555(16) 0.086(6) Uiso 0.50 1 d PDU A 1
C17 C -0.013(3) 0.733(2) 0.354(3) 0.108(10) Uiso 0.50 1 d PDU A 1
H17A H 0.0548 0.7190 0.4200 0.129 Uiso 0.50 1 calc PR A 1
H17B H -0.0313 0.7952 0.3589 0.129 Uiso 0.50 1 calc PR A 1
C18 C -0.103(4) 0.676(3) 0.349(4) 0.149(15) Uiso 0.50 1 d PDU A 1
H18A H -0.1100 0.6842 0.4134 0.224 Uiso 0.50 1 calc PR A 1
H18B H -0.0870 0.6139 0.3434 0.224 Uiso 0.50 1 calc PR A 1
H18C H -0.1724 0.6921 0.2873 0.224 Uiso 0.50 1 calc PR A 1
C19 C 0.066(3) 0.638(2) 0.232(3) 0.111(10) Uiso 0.50 1 d PDU A 1
H19A H 0.1324 0.6207 0.2972 0.133 Uiso 0.50 1 calc PR A 1
H19B H 0.0130 0.5885 0.2121 0.133 Uiso 0.50 1 calc PR A 1
C20 C 0.094(3) 0.653(2) 0.146(3) 0.097(11) Uiso 0.50 1 d PDU A 1
H20A H 0.1272 0.5991 0.1352 0.146 Uiso 0.50 1 calc PR A 1
H20B H 0.1463 0.7014 0.1651 0.146 Uiso 0.50 1 calc PR A 1
H20C H 0.0279 0.6671 0.0803 0.146 Uiso 0.50 1 calc PR A 1
O1A O -0.042(3) 0.7270(19) 0.247(3) 0.151(10) Uiso 0.50 1 d PDU A 2
C17A C -0.093(7) 0.724(6) 0.324(6) 0.32(5) Uiso 0.50 1 d PDU A 2
H17C H -0.0835 0.7803 0.3624 0.388 Uiso 0.50 1 calc PR A 2
H17D H -0.1714 0.7073 0.2871 0.388 Uiso 0.50 1 calc PR A 2
C18A C -0.019(7) 0.650(5) 0.395(6) 0.28(4) Uiso 0.50 1 d PDU A 2
H18D H -0.0337 0.6406 0.4543 0.426 Uiso 0.50 1 calc PR A 2
H18E H 0.0579 0.6670 0.4221 0.426 Uiso 0.50 1 calc PR A 2
H18F H -0.0333 0.5957 0.3538 0.426 Uiso 0.50 1 calc PR A 2
C19A C 0.024(3) 0.643(2) 0.247(3) 0.113(11) Uiso 0.50 1 d PDU A 2
H19C H 0.0861 0.6348 0.3192 0.136 Uiso 0.50 1 calc PR A 2
H19D H -0.0239 0.5910 0.2299 0.136 Uiso 0.50 1 calc PR A 2
C20A C 0.068(3) 0.651(3) 0.168(4) 0.106(12) Uiso 0.50 1 d PDU A 2
H20D H 0.1062 0.5967 0.1688 0.159 Uiso 0.50 1 calc PR A 2
H20E H 0.1183 0.7009 0.1872 0.159 Uiso 0.50 1 calc PR A 2
H20F H 0.0066 0.6604 0.0969 0.159 Uiso 0.50 1 calc PR A 2
P1 P -0.5820(3) 0.8705(2) 0.1941(4) 0.0938(13) Uani 1 1 d D . .
F1 F -0.6562(17) 0.8738(15) 0.0674(13) 0.134(8) Uiso 0.50 1 d PDU B 1
F2 F -0.5190(16) 0.8634(14) 0.3248(12) 0.127(7) Uiso 0.50 1 d PDU B 1
F3 F -0.6551(15) 0.7864(11) 0.1972(17) 0.089(6) Uiso 0.50 1 d PDU B 1
F4 F -0.6625(14) 0.9399(10) 0.2074(17) 0.106(6) Uiso 0.50 1 d PDU B 1
F5 F -0.4982(17) 0.9421(13) 0.191(2) 0.114(8) Uiso 0.50 1 d PDU B 1
F6 F -0.5106(14) 0.7943(10) 0.1769(17) 0.101(6) Uiso 0.50 1 d PDU B 1
F1A F -0.583(3) 0.838(2) 0.087(2) 0.117(12) Uiso 0.25 1 d PD C 2
F2A F -0.582(4) 0.907(3) 0.300(3) 0.18(2) Uiso 0.25 1 d PD D 2
F3A F -0.691(2) 0.817(2) 0.173(3) 0.098(12) Uiso 0.25 1 d PDU B 2
F4A F -0.659(3) 0.954(2) 0.135(3) 0.14(2) Uiso 0.25 1 d PD B 2
F5A F -0.477(2) 0.9336(17) 0.240(3) 0.084(11) Uiso 0.25 1 d PDU B 2
F6A F -0.504(3) 0.791(2) 0.265(4) 0.19(2) Uiso 0.25 1 d PDU E 2
F1B F -0.4804(18) 0.7983(14) 0.227(2) 0.055(7) Uiso 0.25 1 d PDU F 3
F2B F -0.679(2) 0.9456(18) 0.154(3) 0.083(11) Uiso 0.25 1 d PDU B 3
F3B F -0.651(3) 0.832(2) 0.0706(18) 0.118(14) Uiso 0.25 1 d PDU G 3
F4B F -0.526(3) 0.939(2) 0.141(3) 0.111(14) Uiso 0.25 1 d PDU H 3
F5B F -0.521(3) 0.920(2) 0.3076(18) 0.099(10) Uiso 0.25 1 d PDU B 3
F6B F -0.658(3) 0.807(2) 0.227(3) 0.098(13) Uiso 0.25 1 d PDU B 3

loop_
_atom_site_aniso_label
_atom_site_aniso_U_11
_atom_site_aniso_U_22
_atom_site_aniso_U_33
_atom_site_aniso_U_23
_atom_site_aniso_U_13
_atom_site_aniso_U_12
Ag1 0.0998(8) 0.0642(7) 0.0561(6) -0.0043(5) 0.0322(6) 0.0006(6)
N1 0.071(7) 0.074(7) 0.098(9) -0.010(6) 0.045(7) -0.004(6)
N2 0.081(7) 0.054(6) 0.070(7) -0.003(5) 0.038(6) 0.003(5)
N3 0.068(6) 0.054(6) 0.047(6) 0.005(4) 0.020(5) 0.016(5)
N4 0.056(6) 0.046(5) 0.056(6) -0.002(5) 0.018(5) -0.005(5)
N5 0.069(6) 0.046(5) 0.050(6) 0.002(4) 0.025(5) -0.004(5)
C1 0.093(10) 0.077(9) 0.079(10) 0.005(7) 0.054(9) 0.014(8)
C2 0.077(10) 0.104(11) 0.109(13) -0.003(10) 0.046(9) -0.012(9)
C3 0.074(9) 0.096(10) 0.083(10) -0.019(8) 0.033(8) -0.024(8)
C4 0.150(14) 0.126(14) 0.110(13) -0.033(11) 0.095(12) -0.010(11)
C5 0.111(13) 0.18(2) 0.18(2) -0.095(16) 0.084(14) -0.089(13)
C6 0.067(8) 0.071(8) 0.063(8) 0.000(7) 0.024(7) 0.010(7)
C7 0.078(9) 0.089(9) 0.053(8) 0.001(7) 0.016(7) 0.014(8)
C8 0.069(8) 0.062(7) 0.060(8) 0.008(6) 0.025(7) 0.011(6)
C9 0.126(12) 0.063(9) 0.075(10) -0.007(7) 0.010(9) 0.001(8)
C10 0.100(10) 0.068(8) 0.084(10) 0.000(7) 0.029(8) 0.031(8)
C11 0.067(8) 0.060(7) 0.054(7) 0.000(6) 0.034(6) 0.006(6)
C12 0.060(7) 0.053(6) 0.061(8) -0.006(6) 0.026(6) -0.004(6)
C13 0.044(7) 0.061(7) 0.042(7) 0.008(5) -0.002(5) -0.007(5)
C14 0.054(7) 0.043(6) 0.055(7) 0.002(5) 0.019(6) 0.001(5)
C15 0.066(7) 0.084(8) 0.040(7) -0.001(6) 0.020(6) 0.009(7)
C16 0.059(7) 0.064(8) 0.075(9) 0.006(6) 0.027(7) 0.015(6)
P1 0.075(2) 0.072(2) 0.126(4) -0.023(2) 0.040(2) -0.005(2)

loop_
_atom_type_symbol
_atom_type_description
_atom_type_scat_dispersion_real
_atom_type_scat_dispersion_imag
_atom_type_scat_source
C C 0.0033 0.0016 'International Tables Vol C Tables 4.2.6.8 and 6.1.1.4'
H H 0.0000 0.0000 'International Tables Vol C Tables 4.2.6.8 and 6.1.1.4'
N N 0.0061 0.0033 'International Tables Vol C Tables 4.2.6.8 and 6.1.1.4'
F F 0.0171 0.0103 'International Tables Vol C Tables 4.2.6.8 and 6.1.1.4'
P P 0.1023 0.0942 'International Tables Vol C Tables 4.2.6.8 and 6.1.1.4'
Ag Ag -0.8971 1.1015 'International Tables Vol C Tables 4.2.6.8 and 6.1.1.4'
O O 0.0106 0.0060 'International Tables Vol C Tables 4.2.6.8 and 6.1.1.4'

loop_
_geom_angle_atom_site_label_1
_geom_angle_atom_site_label_2
_geom_angle_atom_site_label_3
_geom_angle
_geom_angle_site_symmetry_3
N5 Ag1 N3 134.7(3) .
N5 Ag1 N1 113.3(4) .
N3 Ag1 N1 83.5(3) .
N5 Ag1 O1 115.4(5) .
N3 Ag1 O1 95.6(5) .
N1 Ag1 O1 109.2(5) .
N5 Ag1 O1A 117.0(7) .
N3 Ag1 O1A 101.9(7) .
N1 Ag1 O1A 95.3(8) .
O1 Ag1 O1A 15.7(7) .
C3 N1 N2 104.1(10) .
C3 N1 Ag1 129.4(9) .
N2 N1 Ag1 116.1(7) .
C1 N2 N1 112.7(10) .
C1 N2 C11 128.8(11) .
N1 N2 C11 118.4(10) .
C8 N3 N4 105.5(9) .
C8 N3 Ag1 133.0(8) .
N4 N3 Ag1 120.5(6) .
N3 N4 C6 113.0(9) .
N3 N4 C11 120.5(9) .
C6 N4 C11 126.2(9) .
C12 N5 C16 117.7(10) .
C12 N5 Ag1 120.2(7) .
C16 N5 Ag1 120.4(8) .
N2 C1 C2 105.0(12) .
N2 C1 C4 121.4(13) .
C2 C1 C4 133.5(14) .
C3 C2 C1 107.2(13) .
N1 C3 C2 110.9(12) .
N1 C3 C5 119.1(14) .
C2 C3 C5 129.9(14) .
C7 C6 N4 103.7(10) .
C7 C6 C9 131.3(12) .
N4 C6 C9 124.9(11) .
C6 C7 C8 109.1(11) .
N3 C8 C7 108.6(10) .
N3 C8 C10 121.3(11) .
C7 C8 C10 130.0(12) .
N4 C11 N2 110.5(8) .
N4 C11 C14 113.2(9) 3_575
N2 C11 C14 109.8(9) 3_575
N5 C12 C13 121.0(10) .
C14 C13 C12 120.9(10) .
C13 C14 C15 118.0(10) .
C13 C14 C11 122.1(10) 3_575
C15 C14 C11 119.8(10) 3_575
C16 C15 C14 119.2(11) .
C15 C16 N5 123.1(11) .
C19 O1 C17 124(2) .
C19 O1 Ag1 123.9(18) .
C17 O1 Ag1 109.7(15) .
C18 C17 O1 116(3) .
C20 C19 O1 112(3) .
C17A O1A C19A 116(4) .
C17A O1A Ag1 125(4) .
C19A O1A Ag1 114(2) .
C18A C17A O1A 96(5) .
C20A C19A O1A 112(3) .
F4A P1 F5B 94(2) .
F4A P1 F1 58.0(16) .
F5B P1 F1 150.6(14) .
F4A P1 F5A 89.6(15) .
F5B P1 F5A 51.0(14) .
F1 P1 F5A 114.6(15) .
F4A P1 F4 39.5(16) .
F5B P1 F4 68.8(14) .
F1 P1 F4 90.4(10) .
F5A P1 F4 96.0(13) .
F4A P1 F6 141.3(17) .
F5B P1 F6 114.8(14) .
F1 P1 F6 87.7(10) .
F5A P1 F6 89.4(13) .
F4 P1 F6 174.6(9) .
F4A P1 F3 111.1(15) .
F5B P1 F3 111.2(15) .
F1 P1 F3 89.1(11) .
F5A P1 F3 154.9(14) .
F4 P1 F3 91.8(9) .
F6 P1 F3 83.2(9) .
F4A P1 F2 120.7(17) .
F5B P1 F2 31.3(12) .
F1 P1 F2 173.3(10) .
F5A P1 F2 71.5(15) .
F4 P1 F2 86.0(10) .
F6 P1 F2 95.4(10) .
F3 P1 F2 85.4(10) .
F4A P1 F5 76.2(17) .
F5B P1 F5 71.5(14) .
F1 P1 F5 91.5(12) .
F5A P1 F5 23.1(14) .
F4 P1 F5 96.6(9) .
F6 P1 F5 88.4(10) .
F3 P1 F5 171.6(11) .
F2 P1 F5 94.5(11) .
F4A P1 F6B 105(2) .
F5B P1 F6B 94.5(15) .
F1 P1 F6B 100.9(16) .
F5A P1 F6B 143.9(17) .
F4 P1 F6B 76.9(16) .
F6 P1 F6B 98.6(16) .
F3 P1 F6B 19.0(14) .
F2 P1 F6B 72.8(15) .
F5 P1 F6B 166.0(16) .
F4A P1 F3A 88.1(15) .
F5B P1 F3A 114.2(18) .
F1 P1 F3A 76.6(16) .
F5A P1 F3A 164.8(19) .
F4 P1 F3A 72.9(15) .
F6 P1 F3A 101.8(15) .
F3 P1 F3A 22.9(13) .
F2 P1 F3A 96.9(16) .
F5 P1 F3A 163.9(15) .
F6B P1 F3A 24.6(16) .
F4A P1 F2B 17(2) .
F5B P1 F2B 89.0(15) .
F1 P1 F2B 66.8(15) .
F5A P1 F2B 99.4(16) .
F4 P1 F2B 24.5(14) .
F6 P1 F2B 154.4(15) .
F3 P1 F2B 97.5(15) .
F2 P1 F2B 110.2(15) .
F5 P1 F2B 90.4(16) .
F6B P1 F2B 88.5(16) .
F3A P1 F2B 75.0(19) .

loop_
_geom_bond_atom_site_label_1
_geom_bond_atom_site_label_2
_geom_bond_distance
_geom_bond_site_symmetry_2
Ag1 N5 2.225(9) .
Ag1 N3 2.299(9) .
Ag1 N1 2.371(10) .
Ag1 O1 2.42(2) .
Ag1 O1A 2.58(3) .
N1 C3 1.339(15) .
N1 N2 1.350(13) .
N2 C1 1.358(14) .
N2 C11 1.473(14) .
N3 C8 1.334(13) .
N3 N4 1.359(11) .
N4 C6 1.354(14) .
N4 C11 1.458(13) .
N5 C12 1.358(13) .
N5 C16 1.355(14) .
C1 C2 1.363(17) .
C1 C4 1.478(19) .
C2 C3 1.373(18) .
C3 C5 1.500(18) .
C6 C7 1.369(15) .
C6 C9 1.473(16) .
C7 C8 1.388(16) .
C8 C10 1.504(16) .
C11 C14 1.523(14) 3_575
C12 C13 1.382(15) .
C13 C14 1.372(14) .
C14 C15 1.388(14) .
C14 C11 1.523(14) 3_575
C15 C16 1.370(16) .
O1 C19 1.58(3) .
O1 C17 1.59(3) .
C17 C18 1.47(4) .
C19 C20 1.46(4) .
O1A C17A 1.54(4) .
O1A C19A 1.53(4) .
C17A C18A 1.51(5) .
C19A C20A 1.50(5) .
P1 F4A 1.58(2) .
P1 F5B 1.587(19) .
P1 F1 1.579(15) .
P1 F5A 1.57(2) .
P1 F4 1.582(13) .
P1 F6 1.586(13) .
P1 F3 1.612(13) .
P1 F2 1.624(14) .
P1 F5 1.580(14) .
P1 F6B 1.62(2) .
P1 F3A 1.59(2) .
P1 F2B 1.619(19) .
